data_9001494
loop_
_publ_author_name
'Kampf, A. R.'

_publ_section_title
;Beryllophosphate chains in the structures of fransoletite, parafransoletite,
 and ehrleite and some general comments on beryllophosphate linkages
;
_journal_name_full 'American Mineralogist'
_journal_page_first 848
_journal_page_last 856
_journal_volume 77
_journal_year 1992
_chemical_formula_sum 'Be2 Ca3 H10 O20 P4'
_chemical_name_mineral Parafransoletite
_space_group_IT_number 2
_symmetry_space_group_name_Hall '-P 1'
_symmetry_space_group_name_H-M 'P -1'
_cell_angle_alpha 94.903
_cell_angle_beta 96.820
_cell_angle_gamma 101.865
_cell_formula_units_Z 1
_cell_length_a 7.3275
_cell_length_b 7.6959
_cell_length_c 7.0606
_cell_volume 384.414
_database_code_amcsd 0001532
_exptl_crystal_density_diffrn 2.558
_cod_original_formula_sum 'Ca3 Be2 P4 O20 H10'
_cod_database_code 9001494

loop_
_space_group_symop_operation_xyz
x,y,z
-x,-y,-z

loop_
_atom_site_label
_atom_site_fract_x
_atom_site_fract_y
_atom_site_fract_z
_atom_site_U_iso_or_equiv
_atom_site_type_symbol
_atom_site_attached_hydrogens
Ca1 0.71030 0.39150 0.97720 0.01267 Ca 0
Ca2 0.00000 0.00000 0.00000 0.01545 Ca 0
Be 0.73340 0.41970 0.48620 0.00887 Be 0
P1 0.04300 0.30200 0.68430 0.00950 P 0
P2 0.35630 0.30200 0.26750 0.00963 P 0
O1 0.98810 0.28910 0.88410 0.01520 O 0
O-h2 0.13350 0.13840 0.63530 0.01646 O 0
O3 0.19500 0.47330 0.69250 0.01267 O 0
O4 0.87790 0.28720 0.52860 0.01013 O 0
O5 0.41370 0.33070 0.07160 0.01520 O 0
O6 0.25920 0.45760 0.31700 0.01140 O 0
O7 0.21590 0.12340 0.26590 0.01520 O 0
O8 0.52520 0.30280 0.42020 0.01393 O 0
OW1 0.55210 0.12700 0.75200 0.01773 O 0
OW2 0.76030 0.12560 0.14730 0.01520 O 0
H 0.13300 0.12900 0.51800 0.04053 H 0
H1a 0.49600 0.14300 0.63200 0.04053 H 0
H1b 0.65600 0.09800 0.71300 0.04053 H 0
H2a 0.81700 0.18300 0.25300 0.04053 H 0
H2b 0.63500 0.06700 0.15400 0.04053 H 0

loop_
_cod_changelog_entry_id
_cod_changelog_entry_author
_cod_changelog_entry_date
_cod_changelog_entry_text
1
;cod-tools version 3.8.0
Id: cif_guess_AMCSD_atom_types 9574 2023-05-10 09:00:05Z saulius
;
2023-05-10T18:47:19+03:00
;Derived atom types and hydrogen counts
from atom names that follow the AMCSD naming convention
(Wat == water, O-H == hydroxyl).
;

loop_
_cod_related_entry_id
_cod_related_entry_database
_cod_related_entry_code
1 AMCSD 0001532
